data_4027009
loop_
_publ_author_name
'Stefano Amatori'
'Gianluca Ambrosi'
'Mirco Fanelli'
'Mauro Formica'
'Vieri Fusi'
'Luca Giorgi'
'Eleonora Macedi'
'Mauro Micheloni'
'Paola Paoli'
'Roberto Pontellini'
'Patrizia Rossi'

_publ_contact_author_address
;Department of Basic Sciences and Fundamentals,
University of Urbino,
P.za Rinascimento 6, 
I-61029 Urbino, 
Italy
;
_publ_contact_author_email vieri.fusi@uniurb.it
_publ_contact_author_fax +390722350032
_publ_contact_author_name 'Vieri Fusi'
_publ_contact_author_phone +390722350032
_publ_section_title
;
 Synthesis, Basicity, Structural Characterization, and Biochemical
 Properties of Two [(3-Hydroxy-4-pyron-2-yl)methyl]amine Derivatives
 Showing Antineoplastic Features.
;
_journal_name_full 'Journal of Organic Chemistry'
_journal_page_first 2207
_journal_page_last 2218
_journal_paper_doi 10.1021/jo202270j
_journal_volume 77
_journal_year 2012
_chemical_formula_sum 'C22 H32 Cl2 N4 O14'
_chemical_formula_weight 647.42
_chemical_name_systematic
; 
 ? 
;
_space_group_IT_number 14
_symmetry_cell_setting monoclinic
_symmetry_space_group_name_Hall '-P 2yn'
_symmetry_space_group_name_H-M 'P 1 21/n 1'
_atom_sites_solution_hydrogens difmap
_atom_sites_solution_primary direct
_atom_sites_solution_secondary difmap
_audit_creation_method SHELXL-97
_cell_angle_alpha 90.00
_cell_angle_beta 94.866(5)
_cell_angle_gamma 90.00
_cell_formula_units_Z 4
_cell_length_a 12.0642(6)
_cell_length_b 12.2497(8)
_cell_length_c 18.7400(10)
_cell_measurement_reflns_used 5621
_cell_measurement_temperature 150
_cell_measurement_theta_max 28.3319
_cell_measurement_theta_min 3.8301
_cell_volume 2759.5(3)
_computing_cell_refinement
;
CrysAlis RED, Oxford Diffraction Ltd.,
Version 1.171.29.2 (release 20-01-2006 CrysAlis171 .NET)
(compiled Jan 20 2006,12:36:28)
;
_computing_data_collection
;
CrysAlis CCD, Oxford Diffraction Ltd.,
Version 1.171.29.2 (release 20-01-2006 CrysAlis171 .NET)
(compiled Jan 20 2006,12:36:28)
;
_computing_data_reduction
;
CrysAlis RED, Oxford Diffraction Ltd.,
Version 1.171.29.2 (release 20-01-2006 CrysAlis171 .NET)
(compiled Jan 20 2006,12:36:28)
;
_computing_molecular_graphics 'ORTEP-3 (Farruggia, 1997)'
_computing_publication_material 'PARST97 (Nardelli, 1995)'
_computing_structure_refinement 'SHELXL-97 (Sheldrick, 1997)'
_computing_structure_solution 'SIR97 (Altomare, 1999)'
_diffrn_ambient_temperature 150
_diffrn_detector_area_resol_mean 16.4547
_diffrn_measured_fraction_theta_full 0.995
_diffrn_measured_fraction_theta_max 0.871
_diffrn_radiation_monochromator graphite
_diffrn_radiation_source 'Enhance (Mo) x-ray Source'
_diffrn_radiation_type MoK\a
_diffrn_radiation_wavelength 0.71073
_diffrn_reflns_av_R_equivalents 0.0343
_diffrn_reflns_av_sigmaI/netI 0.1123
_diffrn_reflns_limit_h_max 14
_diffrn_reflns_limit_h_min -15
_diffrn_reflns_limit_k_max 15
_diffrn_reflns_limit_k_min -15
_diffrn_reflns_limit_l_max 24
_diffrn_reflns_limit_l_min -22
_diffrn_reflns_number 16896
_diffrn_reflns_theta_full 25.00
_diffrn_reflns_theta_max 28.38
_diffrn_reflns_theta_min 3.85
_diffrn_standards_number 17409
_exptl_absorpt_coefficient_mu 0.313
_exptl_absorpt_correction_T_max 0.896
_exptl_absorpt_correction_T_min 0.882
_exptl_absorpt_correction_type multi-scan
_exptl_absorpt_process_details
;
CrysAlis RED, Oxford Diffraction Ltd.,
Version 1.171.31.2 (release 07-07-2006 CrysAlis171 .NET)
(compiled Jul 10 2006,00:11:42)
empirical absorption correction using spherical harmonics,
 implemented in SCALE3 ABSPACK scaling algorithm.
;
_exptl_crystal_density_diffrn 1.558
_exptl_crystal_F_000 1352
_exptl_crystal_size_max 0.4
_exptl_crystal_size_mid 0.4
_exptl_crystal_size_min 0.3
_refine_diff_density_max 0.255
_refine_diff_density_min -0.385
_refine_diff_density_rms 0.056
_refine_ls_extinction_method none
_refine_ls_goodness_of_fit_ref 0.907
_refine_ls_hydrogen_treatment refall
_refine_ls_matrix_type full
_refine_ls_number_parameters 515
_refine_ls_number_reflns 6007
_refine_ls_number_restraints 0
_refine_ls_restrained_S_all 0.907
_refine_ls_R_factor_all 0.0820
_refine_ls_R_factor_gt 0.0380
_refine_ls_shift/su_max 0.001
_refine_ls_shift/su_mean 0.000
_refine_ls_structure_factor_coef Fsqd
_refine_ls_weighting_details 'calc w=1/[\s^2^(Fo^2^)+(0.0407P)^2^+0.0000P] where P=(Fo^2^+2Fc^2^)/3'
_refine_ls_weighting_scheme calc
_refine_ls_wR_factor_gt 0.0742
_refine_ls_wR_factor_ref 0.0857
_reflns_number_gt 3148
_reflns_number_total 6007
_reflns_threshold_expression >2sigma(I)
_cod_data_source_file jo202270j_si_001_1.cif
_cod_data_source_block 7
_cod_database_code 4027009

loop_
_symmetry_equiv_pos_as_xyz
'x, y, z'
'-x+1/2, y+1/2, -z+1/2'
'-x, -y, -z'
'x-1/2, -y-1/2, z-1/2'

loop_
_atom_site_label
_atom_site_type_symbol
_atom_site_fract_x
_atom_site_fract_y
_atom_site_fract_z
_atom_site_U_iso_or_equiv
_atom_site_adp_type
_atom_site_occupancy
_atom_site_symmetry_multiplicity
_atom_site_calc_flag
O1 O 0.80138(13) 0.05642(16) 0.52451(10) 0.0372(5) Uani 1 1 d
O2 O 1.00941(12) 0.12756(14) 0.58233(8) 0.0327(4) Uani 1 1 d
O3 O 0.91684(11) 0.17309(13) 0.37150(8) 0.0287(4) Uani 1 1 d
O4 O 0.11018(13) -0.02299(14) 0.32744(9) 0.0303(4) Uani 1 1 d
O5 O -0.09878(11) -0.03381(12) 0.26371(8) 0.0273(4) Uani 1 1 d
O6 O 0.14723(11) 0.08993(12) 0.15422(7) 0.0244(4) Uani 1 1 d
N1 N 0.47126(15) 0.20103(16) 0.39065(10) 0.0239(5) Uani 1 1 d
N2 N 0.68118(13) 0.17010(14) 0.32971(9) 0.0209(4) Uani 1 1 d
N3 N 0.56971(14) 0.09899(15) 0.19542(11) 0.0228(5) Uani 1 1 d
N4 N 0.35642(13) 0.14237(15) 0.24864(9) 0.0217(4) Uani 1 1 d
C1 C 0.57690(19) 0.2537(2) 0.42317(13) 0.0263(6) Uani 1 1 d
C2 C 0.66121(19) 0.2705(2) 0.36883(13) 0.0241(5) Uani 1 1 d
C3 C 0.73184(18) 0.1914(2) 0.26188(11) 0.0230(5) Uani 1 1 d
C4 C 0.64398(19) 0.1973(2) 0.20011(12) 0.0224(5) Uani 1 1 d
C5 C 0.46670(18) 0.1167(2) 0.14568(13) 0.0264(6) Uani 1 1 d
C6 C 0.38299(19) 0.1868(2) 0.17919(13) 0.0272(6) Uani 1 1 d
C7 C 0.31285(19) 0.2239(2) 0.29564(13) 0.0261(6) Uani 1 1 d
C8 C 0.4053(2) 0.2792(2) 0.34141(14) 0.0256(6) Uani 1 1 d
C9 C 0.4051(2) 0.1552(3) 0.44719(15) 0.0358(7) Uani 1 1 d
C10 C 0.6276(2) -0.0043(2) 0.17775(15) 0.0284(6) Uani 1 1 d
C11 C 0.73988(18) 0.0863(2) 0.37454(13) 0.0223(5) Uani 1 1 d
C12 C 0.84636(16) 0.12198(18) 0.41468(11) 0.0207(5) Uani 1 1 d
C13 C 0.87483(16) 0.10696(18) 0.48448(12) 0.0239(5) Uani 1 1 d
C14 C 0.98186(17) 0.14222(19) 0.51789(12) 0.0248(5) Uani 1 1 d
C15 C 1.05032(19) 0.1966(2) 0.46943(13) 0.0285(6) Uani 1 1 d
C16 C 1.01580(19) 0.2101(2) 0.40153(14) 0.0305(6) Uani 1 1 d
C17 C 0.29190(17) 0.04093(19) 0.24458(14) 0.0226(5) Uani 1 1 d
C18 C 0.17017(16) 0.04972(17) 0.22186(11) 0.0207(5) Uani 1 1 d
C19 C 0.08753(17) 0.01564(17) 0.25996(11) 0.0199(5) Uani 1 1 d
C20 C -0.02730(17) 0.01099(18) 0.22945(12) 0.0214(5) Uani 1 1 d
C21 C -0.04431(18) 0.05574(19) 0.15952(12) 0.0239(6) Uani 1 1 d
C22 C 0.04107(18) 0.09244(19) 0.12594(13) 0.0251(5) Uani 1 1 d
Cl1 Cl 0.50321(4) -0.13400(5) 0.34099(3) 0.02835(16) Uani 1 1 d
O11 O 0.42227(14) -0.15039(15) 0.39069(10) 0.0554(5) Uani 1 1 d
O12 O 0.60699(13) -0.17918(14) 0.36840(10) 0.0501(5) Uani 1 1 d
O13 O 0.51601(12) -0.01757(12) 0.32994(8) 0.0330(4) Uani 1 1 d
O14 O 0.46645(13) -0.18320(14) 0.27386(9) 0.0442(5) Uani 1 1 d
Cl2 Cl 0.74735(4) -0.44923(5) 0.51682(3) 0.02719(15) Uani 1 1 d
O21 O 0.79738(11) -0.40688(13) 0.58390(7) 0.0291(4) Uani 1 1 d
O22 O 0.78038(13) -0.38289(15) 0.45908(8) 0.0418(5) Uani 1 1 d
O23 O 0.78120(15) -0.55947(15) 0.50790(9) 0.0508(5) Uani 1 1 d
O24 O 0.62821(11) -0.44367(15) 0.51661(8) 0.0413(5) Uani 1 1 d
H1O H 0.825(2) 0.060(3) 0.5630(16) 0.066(11) Uiso 1 1 d
H4O H 0.057(2) -0.049(3) 0.3474(17) 0.081(12) Uiso 1 1 d
H1N H 0.4940(17) 0.1454(19) 0.3634(12) 0.031(7) Uiso 1 1 d
H3N H 0.5476(16) 0.0874(17) 0.2345(11) 0.015(6) Uiso 1 1 d
H1A H 0.5507(14) 0.3160(17) 0.4421(10) 0.010(5) Uiso 1 1 d
H1B H 0.6041(16) 0.2041(18) 0.4619(12) 0.031(6) Uiso 1 1 d
H2A H 0.6388(16) 0.3213(18) 0.3363(11) 0.023(6) Uiso 1 1 d
H2B H 0.7263(14) 0.3025(15) 0.3970(10) 0.008(5) Uiso 1 1 d
H3A H 0.7786(15) 0.1322(16) 0.2555(9) 0.010(5) Uiso 1 1 d
H3B H 0.7741(16) 0.2634(18) 0.2636(10) 0.023(6) Uiso 1 1 d
H4A H 0.6767(14) 0.2006(15) 0.1570(11) 0.012(5) Uiso 1 1 d
H4B H 0.5983(14) 0.2637(16) 0.2049(9) 0.006(5) Uiso 1 1 d
H5A H 0.4389(16) 0.0434(19) 0.1344(11) 0.024(6) Uiso 1 1 d
H5B H 0.4889(15) 0.1492(16) 0.1042(11) 0.015(5) Uiso 1 1 d
H6A H 0.3208(18) 0.1953(17) 0.1440(12) 0.032(6) Uiso 1 1 d
H6B H 0.4120(16) 0.2582(19) 0.1898(11) 0.025(6) Uiso 1 1 d
H7A H 0.2681(16) 0.2772(18) 0.2690(11) 0.026(6) Uiso 1 1 d
H7B H 0.2620(16) 0.1895(16) 0.3253(11) 0.019(6) Uiso 1 1 d
H8A H 0.4563(18) 0.3098(19) 0.3091(12) 0.039(7) Uiso 1 1 d
H8B H 0.3823(18) 0.332(2) 0.3741(13) 0.039(7) Uiso 1 1 d
H9A H 0.3813(17) 0.211(2) 0.4745(12) 0.033(7) Uiso 1 1 d
H9B H 0.337(2) 0.116(2) 0.4240(12) 0.044(7) Uiso 1 1 d
H9C H 0.4485(17) 0.1090(18) 0.4744(11) 0.022(6) Uiso 1 1 d
H10A H 0.6882(18) -0.0112(18) 0.2107(13) 0.031(7) Uiso 1 1 d
H10B H 0.5758(19) -0.069(2) 0.1824(12) 0.048(7) Uiso 1 1 d
H10C H 0.6449(16) -0.0005(17) 0.1288(13) 0.025(6) Uiso 1 1 d
H11A H 0.7561(16) 0.0243(18) 0.3434(12) 0.027(6) Uiso 1 1 d
H11B H 0.6921(15) 0.0612(16) 0.4097(11) 0.018(5) Uiso 1 1 d
H15 H 1.1166(17) 0.2229(18) 0.4864(11) 0.030(6) Uiso 1 1 d
H16 H 1.0504(15) 0.2479(16) 0.3666(11) 0.019(6) Uiso 1 1 d
H17A H 0.3262(14) -0.0147(16) 0.2132(10) 0.014(5) Uiso 1 1 d
H17B H 0.2960(14) 0.0111(15) 0.2918(11) 0.013(5) Uiso 1 1 d
H21 H -0.1110(16) 0.0596(16) 0.1370(10) 0.018(6) Uiso 1 1 d
H22 H 0.0341(16) 0.1229(17) 0.0793(12) 0.029(6) Uiso 1 1 d

loop_
_atom_site_aniso_label
_atom_site_aniso_U_11
_atom_site_aniso_U_22
_atom_site_aniso_U_33
_atom_site_aniso_U_23
_atom_site_aniso_U_13
_atom_site_aniso_U_12
O1 0.0299(10) 0.0591(13) 0.0221(10) 0.0068(10) -0.0008(8) -0.0139(8)
O2 0.0318(9) 0.0423(11) 0.0232(10) 0.0000(8) -0.0023(7) -0.0080(8)
O3 0.0228(8) 0.0391(11) 0.0237(9) 0.0038(7) -0.0011(7) -0.0065(7)
O4 0.0261(9) 0.0396(11) 0.0247(10) 0.0094(8) -0.0011(7) -0.0037(8)
O5 0.0212(8) 0.0314(10) 0.0292(9) 0.0004(7) 0.0019(7) -0.0024(7)
O6 0.0212(8) 0.0307(10) 0.0209(9) 0.0034(7) -0.0005(6) -0.0002(7)
N1 0.0255(10) 0.0245(12) 0.0223(11) -0.0006(9) 0.0060(9) -0.0011(9)
N2 0.0218(9) 0.0220(11) 0.0188(10) 0.0007(8) 0.0016(7) 0.0011(8)
N3 0.0231(11) 0.0275(12) 0.0180(11) -0.0002(9) 0.0039(9) -0.0040(8)
N4 0.0197(10) 0.0216(11) 0.0238(11) 0.0000(9) 0.0011(8) -0.0012(8)
C1 0.0270(14) 0.0285(16) 0.0232(14) -0.0045(12) 0.0013(11) 0.0017(11)
C2 0.0234(13) 0.0239(14) 0.0243(14) 0.0002(12) -0.0028(11) -0.0002(11)
C3 0.0228(13) 0.0240(15) 0.0223(14) -0.0004(11) 0.0022(10) 0.0013(12)
C4 0.0233(13) 0.0238(15) 0.0209(14) 0.0008(11) 0.0066(10) -0.0010(11)
C5 0.0223(13) 0.0337(17) 0.0226(14) -0.0008(12) -0.0015(10) -0.0081(11)
C6 0.0239(13) 0.0306(16) 0.0260(15) 0.0046(12) -0.0040(11) -0.0030(12)
C7 0.0199(13) 0.0290(15) 0.0294(15) -0.0019(12) 0.0010(11) 0.0019(11)
C8 0.0272(13) 0.0248(15) 0.0246(14) -0.0006(12) 0.0012(11) 0.0014(11)
C9 0.0374(17) 0.0397(19) 0.0311(17) 0.0065(15) 0.0084(14) -0.0009(15)
C10 0.0311(15) 0.0256(15) 0.0291(16) -0.0037(12) 0.0056(13) 0.0008(12)
C11 0.0191(12) 0.0250(14) 0.0229(13) 0.0015(11) 0.0013(10) 0.0001(10)
C12 0.0166(11) 0.0223(14) 0.0240(13) 0.0024(10) 0.0059(9) 0.0001(9)
C13 0.0198(12) 0.0297(15) 0.0229(13) 0.0000(11) 0.0057(10) -0.0024(10)
C14 0.0250(12) 0.0242(14) 0.0242(14) -0.0046(11) -0.0028(10) 0.0006(10)
C15 0.0219(13) 0.0329(16) 0.0304(15) -0.0023(12) -0.0006(11) -0.0093(11)
C16 0.0233(13) 0.0372(17) 0.0311(16) 0.0036(13) 0.0034(12) -0.0103(11)
C17 0.0174(12) 0.0247(14) 0.0255(14) 0.0033(12) 0.0009(10) -0.0001(10)
C18 0.0225(12) 0.0196(13) 0.0193(13) 0.0010(10) -0.0029(9) 0.0006(10)
C19 0.0231(12) 0.0171(13) 0.0187(13) -0.0007(10) -0.0034(9) 0.0042(9)
C20 0.0218(12) 0.0179(13) 0.0247(13) -0.0033(10) 0.0024(10) 0.0033(10)
C21 0.0157(12) 0.0285(15) 0.0265(14) -0.0041(11) -0.0047(10) 0.0034(10)
C22 0.0268(14) 0.0254(14) 0.0217(14) -0.0005(11) -0.0064(10) 0.0054(10)
Cl1 0.0287(3) 0.0245(3) 0.0313(4) 0.0036(3) -0.0008(2) -0.0020(3)
O11 0.0580(12) 0.0535(14) 0.0584(13) 0.0058(10) 0.0274(10) -0.0140(10)
O12 0.0405(10) 0.0385(12) 0.0677(13) 0.0023(10) -0.0173(9) 0.0117(8)
O13 0.0327(9) 0.0224(10) 0.0429(11) 0.0036(8) -0.0023(8) -0.0031(7)
O14 0.0582(11) 0.0347(11) 0.0372(11) -0.0062(9) -0.0108(9) -0.0043(9)
Cl2 0.0285(3) 0.0320(4) 0.0207(3) -0.0013(3) 0.0005(2) -0.0020(3)
O21 0.0284(9) 0.0372(11) 0.0208(9) -0.0028(7) -0.0039(7) -0.0011(7)
O22 0.0497(10) 0.0547(13) 0.0213(9) 0.0051(9) 0.0053(8) -0.0170(9)
O23 0.0715(13) 0.0329(12) 0.0467(12) -0.0118(9) -0.0026(9) 0.0108(9)
O24 0.0224(9) 0.0668(14) 0.0339(10) 0.0019(9) -0.0023(7) -0.0050(8)

loop_
_atom_type_symbol
_atom_type_description
_atom_type_scat_dispersion_real
_atom_type_scat_dispersion_imag
_atom_type_scat_source
C C 0.0033 0.0016 'International Tables Vol C Tables 4.2.6.8 and 6.1.1.4'
H H 0.0000 0.0000 'International Tables Vol C Tables 4.2.6.8 and 6.1.1.4'
N N 0.0061 0.0033 'International Tables Vol C Tables 4.2.6.8 and 6.1.1.4'
O O 0.0106 0.0060 'International Tables Vol C Tables 4.2.6.8 and 6.1.1.4'
Cl Cl 0.1484 0.1585 'International Tables Vol C Tables 4.2.6.8 and 6.1.1.4'

loop_
_geom_angle_atom_site_label_1
_geom_angle_atom_site_label_2
_geom_angle_atom_site_label_3
_geom_angle
C16 O3 C12 118.42(18)
C22 O6 C18 119.03(17)
C9 N1 C8 112.8(2)
C9 N1 C1 111.01(19)
C8 N1 C1 111.05(19)
C2 N2 C11 113.10(18)
C2 N2 C3 112.36(18)
C11 N2 C3 113.58(17)
C10 N3 C4 113.86(18)
C10 N3 C5 111.18(19)
C4 N3 C5 112.26(18)
C7 N4 C17 113.28(17)
C7 N4 C6 113.40(19)
C17 N4 C6 115.01(19)
N1 C1 C2 112.27(19)
N2 C2 C1 111.8(2)
N2 C3 C4 110.75(18)
N3 C4 C3 112.65(19)
C6 C5 N3 111.86(19)
N4 C6 C5 111.2(2)
N4 C7 C8 111.32(18)
C7 C8 N1 112.9(2)
N2 C11 C12 115.78(19)
C13 C12 O3 121.25(18)
C13 C12 C11 126.13(19)
O3 C12 C11 112.61(18)
C12 C13 O1 118.55(19)
C12 C13 C14 121.75(19)
O1 C13 C14 119.7(2)
O2 C14 C15 124.11(19)
O2 C14 C13 122.2(2)
C15 C14 C13 113.7(2)
C16 C15 C14 121.1(2)
C15 C16 O3 123.8(2)
N4 C17 C18 117.24(19)
C19 C18 O6 120.33(17)
C19 C18 C17 125.6(2)
O6 C18 C17 113.97(17)
C18 C19 O4 120.33(19)
C18 C19 C20 122.0(2)
O4 C19 C20 117.56(18)
O5 C20 C21 126.4(2)
O5 C20 C19 119.5(2)
C21 C20 C19 113.96(19)
C22 C21 C20 120.7(2)
C21 C22 O6 123.8(2)
O11 Cl1 O12 109.93(12)
O11 Cl1 O14 109.75(11)
O12 Cl1 O14 110.53(11)
O11 Cl1 O13 108.67(11)
O12 Cl1 O13 109.42(10)
O14 Cl1 O13 108.50(10)
O23 Cl2 O22 110.32(11)
O23 Cl2 O24 109.92(11)
O22 Cl2 O24 108.19(10)
O23 Cl2 O21 109.87(10)
O22 Cl2 O21 109.29(10)
O24 Cl2 O21 109.22(9)

loop_
_geom_bond_atom_site_label_1
_geom_bond_atom_site_label_2
_geom_bond_distance
O1 C13 1.358(3)
O2 C14 1.238(2)
O3 C16 1.354(3)
O3 C12 1.373(2)
O4 C19 1.356(2)
O5 C20 1.245(2)
O6 C22 1.344(2)
O6 C18 1.366(2)
N1 C9 1.489(3)
N1 C8 1.509(3)
N1 C1 1.510(3)
N2 C2 1.462(3)
N2 C11 1.469(3)
N2 C3 1.480(3)
N3 C10 1.495(3)
N3 C4 1.499(3)
N3 C5 1.505(3)
N4 C7 1.459(3)
N4 C17 1.465(3)
N4 C6 1.471(3)
C1 C2 1.513(3)
C3 C4 1.503(3)
C5 C6 1.503(3)
C7 C8 1.508(3)
C11 C12 1.498(3)
C12 C13 1.337(3)
C13 C14 1.452(3)
C14 C15 1.441(3)
C15 C16 1.315(3)
C17 C18 1.498(3)
C18 C19 1.341(3)
C19 C20 1.454(3)
C20 C21 1.419(3)
C21 C22 1.330(3)
Cl1 O11 1.4197(17)
Cl1 O12 1.4243(16)
Cl1 O14 1.4310(17)
Cl1 O13 1.4513(16)
Cl2 O23 1.4248(18)
Cl2 O22 1.4364(16)
Cl2 O24 1.4386(15)
Cl2 O21 1.4439(15)
